data_7135893
loop_
_publ_author_name
'Seeger, Frederic'
'Renz, Liesa'
'Wesemann, Lars'

_publ_section_title
;
 Tetrylidyne coordination modes: vinyl-type germa-ruthena anion
 [Ru&#xe001;Ge:]<sup>-</sup> and its reaction with monofluorobenzene.
;
_journal_issue 36
_journal_name_full 'Chemical communications (Cambridge, England)'
_journal_page_first 9198
_journal_page_last 9202
_journal_paper_doi 10.1039/d6cc01226d
_journal_volume 62
_journal_year 2026
_chemical_formula_moiety '2(C72 H79 Au Ge P2 Ru), C7 H8'
_chemical_formula_sum 'C151 H166 Au2 Ge2 P4 Ru2'
_chemical_formula_weight 2845.96
_space_group_crystal_system triclinic
_space_group_IT_number 2
_space_group_name_Hall '-P 1'
_space_group_name_H-M_alt 'P -1'
_atom_sites_solution_hydrogens geom
_audit_creation_method SHELXL-2018/3
_audit_update_record
;
2025-12-01 deposited with the CCDC.	2026-04-09 downloaded from the CCDC.
;
_cell_angle_alpha 89.463(2)
_cell_angle_beta 82.266(2)
_cell_angle_gamma 65.4790(10)
_cell_formula_units_Z 1
_cell_length_a 12.5095(3)
_cell_length_b 13.2731(4)
_cell_length_c 21.4516(8)
_cell_measurement_reflns_used 9836
_cell_measurement_temperature 120(2)
_cell_measurement_theta_max 26.42
_cell_measurement_theta_min 2.49
_cell_volume 3206.83(17)
_computing_cell_refinement 'Bruker SAINT'
_computing_data_collection 'Bruker APEX2'
_computing_data_reduction 'Bruker SAINT'
_computing_publication_material Platon,Wingx,Shelxle
_computing_structure_refinement 'SHELXL-2018/3 (Sheldrick, 2018)'
_computing_structure_solution 'SHELXT 2014/4 (Sheldrick, 2014)'
_diffrn_ambient_temperature 120(2)
_diffrn_measured_fraction_theta_full 0.999
_diffrn_measured_fraction_theta_max 0.993
_diffrn_measurement_device_type 'Bruker APEX-II CCD'
_diffrn_measurement_method '\f and \w scans'
_diffrn_radiation_type MoK\a
_diffrn_radiation_wavelength 0.71073
_diffrn_reflns_av_R_equivalents 0.0377
_diffrn_reflns_av_unetI/netI 0.0484
_diffrn_reflns_Laue_measured_fraction_full 0.999
_diffrn_reflns_Laue_measured_fraction_max 0.993
_diffrn_reflns_limit_h_max 15
_diffrn_reflns_limit_h_min -15
_diffrn_reflns_limit_k_max 16
_diffrn_reflns_limit_k_min -15
_diffrn_reflns_limit_l_max 26
_diffrn_reflns_limit_l_min -26
_diffrn_reflns_number 39031
_diffrn_reflns_point_group_measured_fraction_full 0.999
_diffrn_reflns_point_group_measured_fraction_max 0.993
_diffrn_reflns_theta_full 25.242
_diffrn_reflns_theta_max 26.449
_diffrn_reflns_theta_min 1.689
_exptl_absorpt_coefficient_mu 3.072
_exptl_absorpt_correction_T_max 0.9215
_exptl_absorpt_correction_T_min 0.6680
_exptl_absorpt_correction_type numerical
_exptl_absorpt_process_details 'SADABS V2008/1 (Bruker AXS)'
_exptl_crystal_colour green
_exptl_crystal_density_diffrn 1.474
_exptl_crystal_description prism
_exptl_crystal_F_000 1442
_exptl_crystal_size_max 0.385
_exptl_crystal_size_mid 0.236
_exptl_crystal_size_min 0.180
_refine_diff_density_max 2.303
_refine_diff_density_min -1.352
_refine_diff_density_rms 0.115
_refine_ls_extinction_method none
_refine_ls_goodness_of_fit_ref 1.057
_refine_ls_hydrogen_treatment constr
_refine_ls_matrix_type full
_refine_ls_number_parameters 770
_refine_ls_number_reflns 13145
_refine_ls_number_restraints 122
_refine_ls_restrained_S_all 1.052
_refine_ls_R_factor_all 0.0563
_refine_ls_R_factor_gt 0.0377
_refine_ls_shift/su_max 0.001
_refine_ls_shift/su_mean 0.000
_refine_ls_structure_factor_coef Fsqd
_refine_ls_weighting_details 'w=1/[\s^2^(Fo^2^)+(0.0242P)^2^+8.2971P] where P=(Fo^2^+2Fc^2^)/3'
_refine_ls_weighting_scheme calc
_refine_ls_wR_factor_gt 0.0713
_refine_ls_wR_factor_ref 0.0767
_reflns_Friedel_coverage 0.000
_reflns_number_gt 10744
_reflns_number_total 13145
_reflns_threshold_expression 'I > 2\s(I)'
_cod_data_source_file d6cc01226d3.cif
_cod_data_source_block FS65_0ma_a
_cod_database_code 7135893
_shelx_shelxl_version_number 2018/3
_shelx_space_group_comment
;
The symmetry employed for this shelxl refinement is uniquely defined
by the following loop, which should always be used as a source of
symmetry information in preference to the above space-group names.
They are only intended as comments.
;
_shelx_estimated_absorpt_t_min 0.384
_shelx_estimated_absorpt_t_max 0.608

loop_
_space_group_symop_operation_xyz
'x, y, z'
'-x, -y, -z'

loop_
_atom_site_label
_atom_site_type_symbol
_atom_site_fract_x
_atom_site_fract_y
_atom_site_fract_z
_atom_site_U_iso_or_equiv
_atom_site_adp_type
_atom_site_occupancy
_atom_site_site_symmetry_order
_atom_site_calc_flag
_atom_site_refinement_flags_posn
_atom_site_refinement_flags_adp
_atom_site_refinement_flags_occupancy
_atom_site_disorder_assembly
_atom_site_disorder_group
Au1 Au 0.55990(2) 0.55786(2) 0.29556(2) 0.01983(5) Uani 1 1 d . . . . .
Ru1 Ru 0.72088(3) 0.28895(3) 0.14514(2) 0.01745(8) Uani 1 1 d . . . . .
Ge1 Ge 0.70875(4) 0.41353(4) 0.22394(2) 0.01964(11) Uani 1 1 d . . . . .
P1 P 0.52032(9) 0.35129(9) 0.15612(5) 0.0172(2) Uani 1 1 d . . . . .
C1 C 0.8793(3) 0.3913(3) 0.21860(19) 0.0160(9) Uani 1 1 d . . . . .
P2 P 0.39955(9) 0.70620(9) 0.35142(5) 0.0175(2) Uani 1 1 d . . . . .
C2 C 0.9259(4) 0.4548(3) 0.24856(19) 0.0186(9) Uani 1 1 d . . . . .
C3 C 1.0496(4) 0.4233(4) 0.2399(2) 0.0244(10) Uani 1 1 d . . . . .
H3 H 1.080703 0.466333 0.260213 0.029 Uiso 1 1 calc R U . . .
C4 C 1.1259(4) 0.3310(4) 0.2024(2) 0.0298(11) Uani 1 1 d . . . . .
H4 H 1.209165 0.309560 0.198017 0.036 Uiso 1 1 calc R U . . .
C5 C 1.0814(4) 0.2700(4) 0.1713(2) 0.0270(11) Uani 1 1 d . . . . .
H5 H 1.134093 0.207191 0.144856 0.032 Uiso 1 1 calc R U . . .
C6 C 0.9587(4) 0.3001(4) 0.1783(2) 0.0195(9) Uani 1 1 d . . . . .
C7 C 0.8503(3) 0.5530(3) 0.29207(19) 0.0160(9) Uani 1 1 d . . . . .
C8 C 0.8096(3) 0.6620(3) 0.27087(19) 0.0181(9) Uani 1 1 d . . . . .
C9 C 0.7430(4) 0.7506(4) 0.3147(2) 0.0220(10) Uani 1 1 d . . . . .
H9 H 0.714049 0.823864 0.300451 0.026 Uiso 1 1 calc R U . . .
C10 C 0.7173(4) 0.7352(4) 0.3786(2) 0.0208(9) Uani 1 1 d . . . . .
C11 C 0.7602(4) 0.6275(4) 0.3977(2) 0.0223(10) Uani 1 1 d . . . . .
H11 H 0.743876 0.615249 0.440966 0.027 Uiso 1 1 calc R U . . .
C12 C 0.8264(3) 0.5361(3) 0.3560(2) 0.0190(9) Uani 1 1 d . . . . .
C13 C 0.8408(4) 0.6815(4) 0.2016(2) 0.0232(10) Uani 1 1 d . . . . .
H13 H 0.922725 0.624095 0.186832 0.028 Uiso 1 1 calc R U . . .
C14 C 0.7592(4) 0.6667(4) 0.1598(2) 0.0311(11) Uani 1 1 d . . . . .
H14A H 0.790388 0.668053 0.115526 0.047 Uiso 1 1 calc R U . . .
H14B H 0.679685 0.727035 0.169602 0.047 Uiso 1 1 calc R U . . .
H14C H 0.754802 0.595494 0.167280 0.047 Uiso 1 1 calc R U . . .
C15 C 0.8438(5) 0.7950(4) 0.1920(2) 0.0355(12) Uani 1 1 d . . . . .
H15A H 0.877352 0.797973 0.148416 0.053 Uiso 1 1 calc R U . . .
H15B H 0.893073 0.806142 0.220749 0.053 Uiso 1 1 calc R U . . .
H15C H 0.762949 0.853400 0.200806 0.053 Uiso 1 1 calc R U . . .
C16 C 0.6515(4) 0.8301(4) 0.4279(2) 0.0295(11) Uani 1 1 d . . . . .
H16 H 0.595876 0.808157 0.456681 0.035 Uiso 1 1 calc R U . . .
C17 C 0.5766(4) 0.9389(4) 0.4023(3) 0.0379(13) Uani 1 1 d . . . . .
H17A H 0.628138 0.966426 0.376011 0.057 Uiso 1 1 calc R U . . .
H17B H 0.530692 0.992878 0.437325 0.057 Uiso 1 1 calc R U . . .
H17C H 0.522296 0.928219 0.376883 0.057 Uiso 1 1 calc R U . . .
C18 C 0.7378(5) 0.8423(5) 0.4682(2) 0.0396(13) Uani 1 1 d . . . . .
H18A H 0.795525 0.862203 0.441666 0.059 Uiso 1 1 calc R U . . .
H18B H 0.779523 0.772008 0.487431 0.059 Uiso 1 1 calc R U . . .
H18C H 0.693514 0.900665 0.501372 0.059 Uiso 1 1 calc R U . . .
C19 C 0.8765(4) 0.4206(4) 0.3812(2) 0.0250(10) Uani 1 1 d . . . . .
H19 H 0.906259 0.365623 0.344410 0.030 Uiso 1 1 calc R U . . .
C20 C 0.7827(4) 0.3974(4) 0.4244(3) 0.0386(13) Uani 1 1 d . . . . .
H20A H 0.717343 0.405452 0.401280 0.058 Uiso 1 1 calc R U . . .
H20B H 0.752239 0.450087 0.460980 0.058 Uiso 1 1 calc R U . . .
H20C H 0.818327 0.321617 0.438537 0.058 Uiso 1 1 calc R U . . .
C21 C 0.9825(4) 0.4053(4) 0.4149(3) 0.0377(13) Uani 1 1 d . . . . .
H21A H 1.042112 0.418709 0.385816 0.057 Uiso 1 1 calc R U . . .
H21B H 1.017447 0.329491 0.428990 0.057 Uiso 1 1 calc R U . . .
H21C H 0.955487 0.458047 0.451420 0.057 Uiso 1 1 calc R U . . .
C22 C 0.9092(3) 0.2411(3) 0.1392(2) 0.0175(9) Uani 1 1 d . . . . .
C23 C 0.8846(4) 0.1503(3) 0.16406(19) 0.0199(9) Uani 1 1 d . . . . .
C24 C 0.8310(4) 0.1012(3) 0.1268(2) 0.0216(9) Uani 1 1 d . . . . .
H24 H 0.798354 0.049762 0.147190 0.026 Uiso 1 1 calc R U . . .
C25 C 0.7996(4) 0.1405(3) 0.0681(2) 0.0205(9) Uani 1 1 d . . . . .
C26 C 0.8209(4) 0.2322(3) 0.0453(2) 0.0202(9) Uani 1 1 d . . . . .
H26 H 0.781475 0.270953 0.008946 0.024 Uiso 1 1 calc R U . . .
C27 C 0.8757(3) 0.2839(3) 0.0798(2) 0.0191(9) Uani 1 1 d . . . . .
C28 C 0.9234(4) 0.0989(4) 0.2257(2) 0.0265(10) Uani 1 1 d . . . . .
H28 H 0.946604 0.150439 0.248464 0.032 Uiso 1 1 calc R U . . .
C29 C 0.8245(5) 0.0826(5) 0.2693(2) 0.0402(13) Uani 1 1 d . . . . .
H29A H 0.756860 0.154506 0.279819 0.060 Uiso 1 1 calc R U . . .
H29B H 0.854363 0.049701 0.307953 0.060 Uiso 1 1 calc R U . . .
H29C H 0.799132 0.033165 0.247812 0.060 Uiso 1 1 calc R U . . .
C30 C 1.0334(4) -0.0103(4) 0.2107(2) 0.0347(12) Uani 1 1 d . . . . .
H30A H 1.014601 -0.060816 0.185882 0.052 Uiso 1 1 calc R U . . .
H30B H 1.058729 -0.043965 0.250030 0.052 Uiso 1 1 calc R U . . .
H30C H 1.097570 0.003959 0.186482 0.052 Uiso 1 1 calc R U . . .
C31 C 0.7491(4) 0.0848(4) 0.0261(2) 0.0268(10) Uani 1 1 d . . . . .
H31 H 0.683342 0.144516 0.007767 0.032 Uiso 1 1 calc R U . . .
C32 C 0.6987(4) 0.0101(4) 0.0603(3) 0.0377(13) Uani 1 1 d . . . . .
H32A H 0.655046 -0.011670 0.032432 0.057 Uiso 1 1 calc R U . . .
H32B H 0.644868 0.049944 0.098179 0.057 Uiso 1 1 calc R U . . .
H32C H 0.763720 -0.056298 0.072201 0.057 Uiso 1 1 calc R U . . .
C33 C 0.8456(4) 0.0182(4) -0.0288(2) 0.0357(12) Uani 1 1 d . . . . .
H33A H 0.811173 -0.012325 -0.057807 0.054 Uiso 1 1 calc R U . . .
H33B H 0.910174 -0.042509 -0.012144 0.054 Uiso 1 1 calc R U . . .
H33C H 0.876894 0.067109 -0.051216 0.054 Uiso 1 1 calc R U . . .
C34 C 0.9061(4) 0.3753(4) 0.0508(2) 0.0255(10) Uani 1 1 d . . . . .
H34 H 0.925329 0.412978 0.084968 0.031 Uiso 1 1 calc R U . . .
C35 C 1.0173(5) 0.3236(5) 0.0015(3) 0.0429(14) Uani 1 1 d . . . . .
H35A H 1.003026 0.280574 -0.030715 0.064 Uiso 1 1 calc R U . . .
H35B H 1.084389 0.274602 0.021981 0.064 Uiso 1 1 calc R U . . .
H35C H 1.035695 0.382446 -0.018292 0.064 Uiso 1 1 calc R U . . .
C36 C 0.8033(4) 0.4622(4) 0.0228(2) 0.0318(11) Uani 1 1 d . . . . .
H36A H 0.824392 0.522749 0.008314 0.048 Uiso 1 1 calc R U . . .
H36B H 0.732780 0.491579 0.054908 0.048 Uiso 1 1 calc R U . . .
H36C H 0.786377 0.428498 -0.012905 0.048 Uiso 1 1 calc R U . . .
C37 C 0.4524(4) 0.3213(4) 0.2319(2) 0.0195(9) Uani 1 1 d . . . . .
C38 C 0.3609(4) 0.4003(4) 0.2724(2) 0.0259(10) Uani 1 1 d . . . . .
H38 H 0.328119 0.475418 0.261306 0.031 Uiso 1 1 calc R U . . .
C39 C 0.3166(4) 0.3708(5) 0.3292(2) 0.0346(12) Uani 1 1 d . . . . .
H39 H 0.254428 0.425911 0.356823 0.041 Uiso 1 1 calc R U . . .
C40 C 0.3623(5) 0.2621(5) 0.3456(2) 0.0374(13) Uani 1 1 d . . . . .
H40 H 0.330834 0.241687 0.383923 0.045 Uiso 1 1 calc R U . . .
C41 C 0.4542(5) 0.1829(4) 0.3058(2) 0.0381(13) Uani 1 1 d . . . . .
H41 H 0.485834 0.107632 0.316849 0.046 Uiso 1 1 calc R U . . .
C42 C 0.5002(4) 0.2122(4) 0.2503(2) 0.0288(11) Uani 1 1 d . . . . .
H42 H 0.565470 0.157303 0.224116 0.035 Uiso 1 1 calc R U . . .
C43 C 0.4644(3) 0.2909(3) 0.0976(2) 0.0187(9) Uani 1 1 d . . . . .
C44 C 0.4188(4) 0.2123(4) 0.1105(2) 0.0276(10) Uani 1 1 d . . . . .
H44 H 0.414896 0.186264 0.151728 0.033 Uiso 1 1 calc R U . . .
C45 C 0.3786(4) 0.1714(4) 0.0629(2) 0.0347(12) Uani 1 1 d . . . . .
H45 H 0.348000 0.117488 0.072201 0.042 Uiso 1 1 calc R U . . .
C46 C 0.3829(4) 0.2085(4) 0.0033(2) 0.0341(12) Uani 1 1 d . . . . .
H46 H 0.354935 0.180896 -0.028654 0.041 Uiso 1 1 calc R U . . .
C47 C 0.4282(4) 0.2861(4) -0.0100(2) 0.0277(10) Uani 1 1 d . . . . .
H47 H 0.430850 0.312421 -0.051253 0.033 Uiso 1 1 calc R U . . .
C48 C 0.4700(4) 0.3262(4) 0.0363(2) 0.0241(10) Uani 1 1 d . . . . .
H48 H 0.502829 0.378316 0.026162 0.029 Uiso 1 1 calc R U . . .
C49 C 0.4177(4) 0.4982(3) 0.14840(19) 0.0199(9) Uani 1 1 d . . . . .
C50 C 0.2981(4) 0.5269(4) 0.1434(2) 0.0269(10) Uani 1 1 d . . . . .
H50 H 0.269593 0.470626 0.144662 0.032 Uiso 1 1 calc R U . . .
C51 C 0.2212(4) 0.6348(4) 0.1367(2) 0.0337(12) Uani 1 1 d . . . . .
H51 H 0.140306 0.652468 0.133862 0.040 Uiso 1 1 calc R U . . .
C52 C 0.2611(5) 0.7178(4) 0.1340(2) 0.0375(13) Uani 1 1 d . . . . .
H52 H 0.208061 0.792220 0.128729 0.045 Uiso 1 1 calc R U . . .
C53 C 0.3785(5) 0.6919(4) 0.1390(2) 0.0327(12) Uani 1 1 d . . . . .
H53 H 0.406141 0.748730 0.137800 0.039 Uiso 1 1 calc R U . . .
C54 C 0.4566(4) 0.5819(4) 0.1458(2) 0.0243(10) Uani 1 1 d . . . . .
H54 H 0.537441 0.564472 0.148702 0.029 Uiso 1 1 calc R U . . .
C55 C 0.2586(4) 0.6939(3) 0.3544(2) 0.0191(9) Uani 1 1 d . . . . .
C56 C 0.2077(4) 0.6629(4) 0.4083(2) 0.0260(10) Uani 1 1 d . . . . .
H56 H 0.243961 0.651390 0.445521 0.031 Uiso 1 1 calc R U . . .
C57 C 0.1039(4) 0.6488(4) 0.4080(2) 0.0323(11) Uani 1 1 d . . . . .
H57 H 0.069442 0.627800 0.445213 0.039 Uiso 1 1 calc R U . . .
C58 C 0.0500(4) 0.6649(4) 0.3546(2) 0.0258(10) Uani 1 1 d . . . . .
H58 H -0.021360 0.655660 0.354851 0.031 Uiso 1 1 calc R U . . .
C59 C 0.1011(4) 0.6945(4) 0.3009(2) 0.0299(11) Uani 1 1 d . . . . .
H59 H 0.064915 0.704874 0.263723 0.036 Uiso 1 1 calc R U . . .
C60 C 0.2049(4) 0.7094(4) 0.3001(2) 0.0269(10) Uani 1 1 d . . . . .
H60 H 0.239100 0.730194 0.262754 0.032 Uiso 1 1 calc R U . . .
C61 C 0.3722(4) 0.8348(4) 0.3122(2) 0.0230(10) Uani 1 1 d . . . . .
C62 C 0.4612(4) 0.8364(4) 0.2657(2) 0.0320(11) Uani 1 1 d . . . . .
H62 H 0.534113 0.772494 0.256807 0.038 Uiso 1 1 calc R U . . .
C63 C 0.4436(5) 0.9300(5) 0.2328(3) 0.0444(14) Uani 1 1 d . . . . .
H63 H 0.504613 0.930229 0.201285 0.053 Uiso 1 1 calc R U . . .
C64 C 0.3380(5) 1.0236(5) 0.2450(3) 0.0489(16) Uani 1 1 d . . . . .
H64 H 0.326539 1.087935 0.221988 0.059 Uiso 1 1 calc R U . . .
C65 C 0.2493(5) 1.0234(4) 0.2908(3) 0.0450(15) Uani 1 1 d . . . . .
H65 H 0.176844 1.087863 0.299788 0.054 Uiso 1 1 calc R U . . .
C66 C 0.2662(4) 0.9286(4) 0.3238(3) 0.0344(12) Uani 1 1 d . . . . .
H66 H 0.204317 0.928164 0.354672 0.041 Uiso 1 1 calc R U . . .
C67 C 0.4070(3) 0.7297(4) 0.4342(2) 0.0196(9) Uani 1 1 d . . . . .
C68 C 0.3337(4) 0.8260(4) 0.4701(2) 0.0293(11) Uani 1 1 d . . . . .
H68 H 0.278672 0.886540 0.450783 0.035 Uiso 1 1 calc R U . . .
C69 C 0.3395(4) 0.8350(5) 0.5331(2) 0.0353(12) Uani 1 1 d . . . . .
H69 H 0.289344 0.901875 0.556893 0.042 Uiso 1 1 calc R U . . .
C70 C 0.4180(4) 0.7473(5) 0.5622(2) 0.0344(12) Uani 1 1 d . . . . .
H70 H 0.420815 0.753471 0.605984 0.041 Uiso 1 1 calc R U . . .
C71 C 0.4920(4) 0.6512(4) 0.5277(2) 0.0327(11) Uani 1 1 d . . . . .
H71 H 0.546506 0.591004 0.547427 0.039 Uiso 1 1 calc R U . . .
C72 C 0.4868(4) 0.6422(4) 0.4632(2) 0.0245(10) Uani 1 1 d . . . . .
H72 H 0.538284 0.575875 0.439271 0.029 Uiso 1 1 calc R U . . .
C1_1 C -0.0210(9) 1.1129(9) 0.3898(5) 0.037(2) Uani 0.5 1 d D U P A -1
H1A_1 H 0.001752 1.056420 0.355523 0.056 Uiso 0.5 1 calc R U P A -1
H1B_1 H 0.031749 1.151007 0.384131 0.056 Uiso 0.5 1 calc R U P A -1
H1C_1 H -0.103147 1.166717 0.389362 0.056 Uiso 0.5 1 calc R U P A -1
C2_1 C -0.0107(18) 1.059(2) 0.4511(10) 0.025(4) Uani 0.5 1 d D U P A -1
C3_1 C -0.017(3) 0.957(2) 0.4547(9) 0.028(4) Uani 0.5 1 d D U P A -1
H3_1 H -0.026821 0.922671 0.418551 0.034 Uiso 0.5 1 calc R U P A -1
C4_1 C -0.009(3) 0.906(3) 0.5114(9) 0.033(5) Uani 0.5 1 d D U P A -1
H4_1 H -0.014627 0.836522 0.513924 0.040 Uiso 0.5 1 calc R U P A -1
C5_1 C 0.007(2) 0.952(2) 0.5640(10) 0.029(4) Uani 0.5 1 d D U P A -1
H5_1 H 0.013436 0.915296 0.602306 0.035 Uiso 0.5 1 calc R U P A -1
C6_1 C 0.013(3) 1.054(3) 0.5612(10) 0.034(4) Uani 0.5 1 d D U P A -1
H6_1 H 0.023197 1.087703 0.597477 0.040 Uiso 0.5 1 calc R U P A -1
C7_1 C 0.004(3) 1.106(2) 0.5045(10) 0.028(4) Uani 0.5 1 d D U P A -1
H7_1 H 0.008324 1.175607 0.502315 0.033 Uiso 0.5 1 calc R U P A -1

loop_
_atom_site_aniso_label
_atom_site_aniso_U_11
_atom_site_aniso_U_22
_atom_site_aniso_U_33
_atom_site_aniso_U_23
_atom_site_aniso_U_13
_atom_site_aniso_U_12
Au1 0.01624(8) 0.02234(10) 0.01902(9) -0.00595(7) -0.00051(6) -0.00664(7)
Ru1 0.01447(16) 0.01704(18) 0.01989(19) -0.00484(14) -0.00300(14) -0.00538(14)
Ge1 0.0146(2) 0.0193(2) 0.0236(3) -0.00750(19) -0.00092(18) -0.00600(19)
P1 0.0163(5) 0.0161(6) 0.0193(6) -0.0013(4) -0.0021(4) -0.0070(4)
C1 0.0120(19) 0.016(2) 0.018(2) 0.0009(17) -0.0036(16) -0.0037(17)
P2 0.0145(5) 0.0186(6) 0.0180(6) -0.0031(4) -0.0002(4) -0.0060(4)
C2 0.020(2) 0.020(2) 0.017(2) 0.0020(18) -0.0051(17) -0.0087(18)
C3 0.022(2) 0.024(2) 0.030(3) -0.004(2) -0.0064(19) -0.012(2)
C4 0.013(2) 0.031(3) 0.041(3) -0.006(2) -0.006(2) -0.003(2)
C5 0.020(2) 0.025(3) 0.029(3) -0.010(2) 0.0005(19) -0.0044(19)
C6 0.018(2) 0.022(2) 0.020(2) -0.0002(18) -0.0048(17) -0.0085(18)
C7 0.0103(18) 0.018(2) 0.021(2) -0.0025(17) -0.0043(16) -0.0065(17)
C8 0.017(2) 0.020(2) 0.018(2) 0.0016(18) -0.0057(17) -0.0079(18)
C9 0.019(2) 0.019(2) 0.030(3) 0.0010(19) -0.0075(19) -0.0082(18)
C10 0.016(2) 0.025(2) 0.022(2) -0.0039(19) -0.0040(17) -0.0081(18)
C11 0.022(2) 0.029(3) 0.015(2) 0.0005(19) -0.0036(18) -0.010(2)
C12 0.0115(19) 0.019(2) 0.027(2) 0.0007(18) -0.0067(17) -0.0053(17)
C13 0.022(2) 0.024(2) 0.020(2) 0.0054(19) -0.0030(18) -0.0067(19)
C14 0.034(3) 0.041(3) 0.020(3) 0.006(2) -0.006(2) -0.017(2)
C15 0.044(3) 0.037(3) 0.034(3) 0.017(2) -0.012(2) -0.023(3)
C16 0.027(2) 0.028(3) 0.033(3) -0.008(2) -0.001(2) -0.011(2)
C17 0.035(3) 0.028(3) 0.041(3) -0.013(2) -0.007(2) -0.004(2)
C18 0.044(3) 0.038(3) 0.036(3) -0.013(2) -0.007(2) -0.016(3)
C19 0.026(2) 0.023(2) 0.027(3) 0.010(2) -0.0053(19) -0.010(2)
C20 0.036(3) 0.036(3) 0.046(3) 0.022(3) -0.006(2) -0.017(2)
C21 0.033(3) 0.040(3) 0.043(3) 0.021(3) -0.015(2) -0.016(2)
C22 0.0124(19) 0.017(2) 0.021(2) -0.0057(17) -0.0024(16) -0.0037(17)
C23 0.018(2) 0.018(2) 0.016(2) -0.0061(17) -0.0002(17) -0.0005(17)
C24 0.020(2) 0.015(2) 0.024(2) -0.0054(18) 0.0005(18) -0.0032(18)
C25 0.017(2) 0.014(2) 0.025(2) -0.0089(18) -0.0025(18) -0.0010(17)
C26 0.020(2) 0.018(2) 0.018(2) -0.0029(18) -0.0036(17) -0.0014(18)
C27 0.015(2) 0.016(2) 0.022(2) -0.0043(18) 0.0003(17) -0.0040(17)
C28 0.032(2) 0.021(2) 0.023(3) 0.0005(19) -0.011(2) -0.005(2)
C29 0.049(3) 0.041(3) 0.025(3) 0.008(2) -0.004(2) -0.013(3)
C30 0.039(3) 0.027(3) 0.033(3) 0.005(2) -0.013(2) -0.006(2)
C31 0.024(2) 0.021(2) 0.032(3) -0.008(2) -0.010(2) -0.004(2)
C32 0.034(3) 0.036(3) 0.046(3) -0.014(2) -0.007(2) -0.017(2)
C33 0.041(3) 0.030(3) 0.033(3) -0.012(2) -0.009(2) -0.011(2)
C34 0.025(2) 0.028(3) 0.024(3) 0.000(2) -0.0025(19) -0.013(2)
C35 0.038(3) 0.037(3) 0.050(4) -0.002(3) 0.013(3) -0.018(3)
C36 0.044(3) 0.028(3) 0.027(3) 0.005(2) -0.009(2) -0.016(2)
C37 0.022(2) 0.023(2) 0.018(2) 0.0022(18) -0.0073(18) -0.0133(19)
C38 0.023(2) 0.032(3) 0.023(3) -0.002(2) -0.0036(19) -0.012(2)
C39 0.032(3) 0.049(3) 0.023(3) -0.003(2) 0.000(2) -0.018(3)
C40 0.045(3) 0.060(4) 0.022(3) 0.011(3) -0.007(2) -0.036(3)
C41 0.056(3) 0.034(3) 0.033(3) 0.012(2) -0.015(3) -0.024(3)
C42 0.034(3) 0.026(3) 0.027(3) 0.002(2) -0.005(2) -0.014(2)
C43 0.0136(19) 0.017(2) 0.024(2) -0.0046(18) -0.0006(17) -0.0059(17)
C44 0.030(2) 0.033(3) 0.024(3) -0.002(2) 0.000(2) -0.019(2)
C45 0.043(3) 0.036(3) 0.037(3) -0.004(2) -0.001(2) -0.029(3)
C46 0.031(3) 0.042(3) 0.032(3) -0.010(2) -0.008(2) -0.016(2)
C47 0.028(2) 0.030(3) 0.023(3) -0.002(2) -0.004(2) -0.010(2)
C48 0.021(2) 0.025(2) 0.027(3) 0.001(2) -0.0040(19) -0.0100(19)
C49 0.025(2) 0.019(2) 0.013(2) 0.0001(17) -0.0030(17) -0.0066(19)
C50 0.023(2) 0.030(3) 0.021(2) -0.004(2) -0.0048(19) -0.004(2)
C51 0.030(3) 0.036(3) 0.021(3) -0.006(2) -0.006(2) 0.000(2)
C52 0.045(3) 0.024(3) 0.021(3) 0.001(2) -0.003(2) 0.007(2)
C53 0.051(3) 0.019(2) 0.022(3) 0.004(2) 0.003(2) -0.011(2)
C54 0.029(2) 0.022(2) 0.019(2) 0.0008(19) -0.0010(19) -0.008(2)
C55 0.018(2) 0.016(2) 0.023(2) -0.0009(18) -0.0031(17) -0.0069(18)
C56 0.031(2) 0.031(3) 0.021(2) 0.002(2) -0.008(2) -0.017(2)
C57 0.037(3) 0.043(3) 0.024(3) -0.001(2) 0.003(2) -0.027(2)
C58 0.023(2) 0.028(3) 0.028(3) -0.006(2) -0.0014(19) -0.012(2)
C59 0.029(2) 0.040(3) 0.026(3) 0.002(2) -0.013(2) -0.017(2)
C60 0.031(2) 0.032(3) 0.018(2) 0.004(2) -0.0029(19) -0.014(2)
C61 0.023(2) 0.022(2) 0.027(3) 0.0023(19) -0.0051(19) -0.0126(19)
C62 0.030(3) 0.043(3) 0.029(3) 0.004(2) -0.002(2) -0.022(2)
C63 0.042(3) 0.057(4) 0.046(3) 0.021(3) -0.010(3) -0.033(3)
C64 0.049(3) 0.050(4) 0.069(4) 0.034(3) -0.026(3) -0.037(3)
C65 0.034(3) 0.026(3) 0.076(4) 0.019(3) -0.019(3) -0.011(2)
C66 0.028(3) 0.030(3) 0.046(3) 0.010(2) -0.007(2) -0.014(2)
C67 0.017(2) 0.021(2) 0.022(2) -0.0014(18) -0.0021(17) -0.0095(18)
C68 0.030(2) 0.023(3) 0.029(3) -0.007(2) -0.006(2) -0.005(2)
C69 0.030(3) 0.045(3) 0.031(3) -0.016(2) 0.002(2) -0.017(2)
C70 0.035(3) 0.059(4) 0.020(3) -0.006(2) -0.003(2) -0.030(3)
C71 0.032(3) 0.041(3) 0.030(3) 0.006(2) -0.009(2) -0.019(2)
C72 0.022(2) 0.028(3) 0.024(3) -0.004(2) -0.0017(19) -0.011(2)
C1_1 0.033(5) 0.029(6) 0.040(6) 0.001(4) -0.003(4) -0.005(4)
C2_1 0.022(7) 0.022(7) 0.027(8) -0.012(6) 0.003(6) -0.008(6)
C3_1 0.027(7) 0.028(8) 0.032(10) -0.016(7) 0.000(8) -0.014(6)
C4_1 0.035(8) 0.026(9) 0.036(10) -0.012(8) 0.007(8) -0.013(7)
C5_1 0.023(7) 0.029(7) 0.026(9) -0.013(7) 0.007(6) -0.003(5)
C6_1 0.036(8) 0.027(7) 0.030(9) -0.019(7) 0.003(7) -0.008(6)
C7_1 0.026(7) 0.019(7) 0.032(9) -0.020(7) 0.004(7) -0.006(5)

loop_
_atom_type_symbol
_atom_type_description
_atom_type_scat_dispersion_real
_atom_type_scat_dispersion_imag
_atom_type_scat_source
C C 0.0033 0.0016 'International Tables Vol C Tables 4.2.6.8 and 6.1.1.4'
H H 0.0000 0.0000 'International Tables Vol C Tables 4.2.6.8 and 6.1.1.4'
P P 0.1023 0.0942 'International Tables Vol C Tables 4.2.6.8 and 6.1.1.4'
Ge Ge 0.1547 1.8001 'International Tables Vol C Tables 4.2.6.8 and 6.1.1.4'
Ru Ru -1.2594 0.8363 'International Tables Vol C Tables 4.2.6.8 and 6.1.1.4'
Au Au -2.0133 8.8022 'International Tables Vol C Tables 4.2.6.8 and 6.1.1.4'

loop_
_geom_angle_atom_site_label_1
_geom_angle_atom_site_label_2
_geom_angle_atom_site_label_3
_geom_angle
_geom_angle_site_symmetry_1
_geom_angle_site_symmetry_3
_geom_angle_publ_flag
P2 Au1 Ge1 171.02(3) . . ?
C22 Ru1 C23 38.68(16) . . ?
C22 Ru1 C27 38.32(15) . . ?
C23 Ru1 C27 69.14(16) . . ?
C22 Ru1 P1 175.48(11) . . ?
C23 Ru1 P1 143.68(12) . . ?
C27 Ru1 P1 142.60(12) . . ?
C22 Ru1 C26 66.82(15) . . ?
C23 Ru1 C26 78.60(15) . . ?
C27 Ru1 C26 36.83(15) . . ?
P1 Ru1 C26 116.34(11) . . ?
C22 Ru1 C24 67.02(15) . . ?
C23 Ru1 C24 36.87(15) . . ?
C27 Ru1 C24 78.51(15) . . ?
P1 Ru1 C24 117.05(11) . . ?
C26 Ru1 C24 64.04(15) . . ?
C22 Ru1 Ge1 83.57(11) . . ?
C23 Ru1 Ge1 98.01(11) . . ?
C27 Ru1 Ge1 101.16(11) . . ?
P1 Ru1 Ge1 92.02(3) . . ?
C26 Ru1 Ge1 136.64(11) . . ?
C24 Ru1 Ge1 132.65(11) . . ?
C22 Ru1 C25 77.93(14) . . ?
C23 Ru1 C25 65.39(15) . . ?
C27 Ru1 C25 65.68(15) . . ?
P1 Ru1 C25 106.53(10) . . ?
C26 Ru1 C25 35.48(15) . . ?
C24 Ru1 C25 34.92(15) . . ?
Ge1 Ru1 C25 161.25(10) . . ?
C1 Ge1 Ru1 101.82(12) . . ?
C1 Ge1 Au1 118.57(12) . . ?
Ru1 Ge1 Au1 139.32(2) . . ?
C37 P1 C43 102.58(19) . . ?
C37 P1 C49 101.09(19) . . ?
C43 P1 C49 96.40(19) . . ?
C37 P1 Ru1 114.56(14) . . ?
C43 P1 Ru1 115.06(13) . . ?
C49 P1 Ru1 123.75(14) . . ?
C2 C1 C6 118.2(3) . . ?
C2 C1 Ge1 128.6(3) . . ?
C6 C1 Ge1 113.2(3) . . ?
C61 P2 C67 108.2(2) . . ?
C61 P2 C55 103.17(19) . . ?
C67 P2 C55 103.09(19) . . ?
C61 P2 Au1 110.91(15) . . ?
C67 P2 Au1 117.09(14) . . ?
C55 P2 Au1 113.21(14) . . ?
C1 C2 C3 119.8(4) . . ?
C1 C2 C7 122.8(3) . . ?
C3 C2 C7 117.4(4) . . ?
C4 C3 C2 121.0(4) . . ?
C4 C3 H3 119.5 . . ?
C2 C3 H3 119.5 . . ?
C5 C4 C3 120.0(4) . . ?
C5 C4 H4 120.0 . . ?
C3 C4 H4 120.0 . . ?
C4 C5 C6 120.3(4) . . ?
C4 C5 H5 119.8 . . ?
C6 C5 H5 119.8 . . ?
C5 C6 C1 120.7(4) . . ?
C5 C6 C22 120.3(4) . . ?
C1 C6 C22 118.8(3) . . ?
C12 C7 C8 119.8(4) . . ?
C12 C7 C2 118.6(4) . . ?
C8 C7 C2 121.5(4) . . ?
C9 C8 C7 118.5(4) . . ?
C9 C8 C13 121.3(4) . . ?
C7 C8 C13 120.2(4) . . ?
C8 C9 C10 122.5(4) . . ?
C8 C9 H9 118.8 . . ?
C10 C9 H9 118.8 . . ?
C11 C10 C9 117.3(4) . . ?
C11 C10 C16 119.0(4) . . ?
C9 C10 C16 123.6(4) . . ?
C10 C11 C12 122.6(4) . . ?
C10 C11 H11 118.7 . . ?
C12 C11 H11 118.7 . . ?
C11 C12 C7 119.3(4) . . ?
C11 C12 C19 119.5(4) . . ?
C7 C12 C19 121.2(4) . . ?
C14 C13 C8 112.7(4) . . ?
C14 C13 C15 109.6(4) . . ?
C8 C13 C15 113.0(4) . . ?
C14 C13 H13 107.0 . . ?
C8 C13 H13 107.0 . . ?
C15 C13 H13 107.0 . . ?
C13 C14 H14A 109.5 . . ?
C13 C14 H14B 109.5 . . ?
H14A C14 H14B 109.5 . . ?
C13 C14 H14C 109.5 . . ?
H14A C14 H14C 109.5 . . ?
H14B C14 H14C 109.5 . . ?
C13 C15 H15A 109.5 . . ?
C13 C15 H15B 109.5 . . ?
H15A C15 H15B 109.5 . . ?
C13 C15 H15C 109.5 . . ?
H15A C15 H15C 109.5 . . ?
H15B C15 H15C 109.5 . . ?
C17 C16 C10 114.8(4) . . ?
C17 C16 C18 111.6(4) . . ?
C10 C16 C18 110.4(4) . . ?
C17 C16 H16 106.5 . . ?
C10 C16 H16 106.5 . . ?
C18 C16 H16 106.5 . . ?
C16 C17 H17A 109.5 . . ?
C16 C17 H17B 109.5 . . ?
H17A C17 H17B 109.5 . . ?
C16 C17 H17C 109.5 . . ?
H17A C17 H17C 109.5 . . ?
H17B C17 H17C 109.5 . . ?
C16 C18 H18A 109.5 . . ?
C16 C18 H18B 109.5 . . ?
H18A C18 H18B 109.5 . . ?
C16 C18 H18C 109.5 . . ?
H18A C18 H18C 109.5 . . ?
H18B C18 H18C 109.5 . . ?
C12 C19 C20 112.3(4) . . ?
C12 C19 C21 109.6(4) . . ?
C20 C19 C21 111.2(4) . . ?
C12 C19 H19 107.9 . . ?
C20 C19 H19 107.9 . . ?
C21 C19 H19 107.9 . . ?
C19 C20 H20A 109.5 . . ?
C19 C20 H20B 109.5 . . ?
H20A C20 H20B 109.5 . . ?
C19 C20 H20C 109.5 . . ?
H20A C20 H20C 109.5 . . ?
H20B C20 H20C 109.5 . . ?
C19 C21 H21A 109.5 . . ?
C19 C21 H21B 109.5 . . ?
H21A C21 H21B 109.5 . . ?
C19 C21 H21C 109.5 . . ?
H21A C21 H21C 109.5 . . ?
H21B C21 H21C 109.5 . . ?
C27 C22 C23 120.8(4) . . ?
C27 C22 C6 118.6(4) . . ?
C23 C22 C6 120.3(4) . . ?
C27 C22 Ru1 72.9(2) . . ?
C23 C22 Ru1 72.2(2) . . ?
C6 C22 Ru1 121.8(3) . . ?
C24 C23 C22 118.4(4) . . ?
C24 C23 C28 118.9(4) . . ?
C22 C23 C28 122.5(4) . . ?
C24 C23 Ru1 75.5(2) . . ?
C22 C23 Ru1 69.1(2) . . ?
C28 C23 Ru1 131.0(3) . . ?
C25 C24 C23 121.7(4) . . ?
C25 C24 Ru1 75.1(2) . . ?
C23 C24 Ru1 67.7(2) . . ?
C25 C24 H24 118.4 . . ?
C23 C24 H24 118.4 . . ?
Ru1 C24 H24 118.4 . . ?
C24 C25 C26 119.2(4) . . ?
C24 C25 C31 122.4(4) . . ?
C26 C25 C31 118.3(4) . . ?
C24 C25 Ru1 70.0(2) . . ?
C26 C25 Ru1 69.4(2) . . ?
C31 C25 Ru1 136.0(3) . . ?
C25 C26 C27 121.8(4) . . ?
C25 C26 Ru1 75.1(2) . . ?
C27 C26 Ru1 68.5(2) . . ?
C25 C26 H26 118.5 . . ?
C27 C26 H26 118.5 . . ?
Ru1 C26 H26 118.5 . . ?
C26 C27 C22 118.1(4) . . ?
C26 C27 C34 119.7(4) . . ?
C22 C27 C34 122.1(4) . . ?
C26 C27 Ru1 74.7(2) . . ?
C22 C27 Ru1 68.8(2) . . ?
C34 C27 Ru1 131.9(3) . . ?
C23 C28 C30 109.0(4) . . ?
C23 C28 C29 113.2(4) . . ?
C30 C28 C29 111.4(4) . . ?
C23 C28 H28 107.7 . . ?
C30 C28 H28 107.7 . . ?
C29 C28 H28 107.7 . . ?
C28 C29 H29A 109.5 . . ?
C28 C29 H29B 109.5 . . ?
H29A C29 H29B 109.5 . . ?
C28 C29 H29C 109.5 . . ?
H29A C29 H29C 109.5 . . ?
H29B C29 H29C 109.5 . . ?
C28 C30 H30A 109.5 . . ?
C28 C30 H30B 109.5 . . ?
H30A C30 H30B 109.5 . . ?
C28 C30 H30C 109.5 . . ?
H30A C30 H30C 109.5 . . ?
H30B C30 H30C 109.5 . . ?
C32 C31 C25 114.1(4) . . ?
C32 C31 C33 109.7(4) . . ?
C25 C31 C33 109.5(4) . . ?
C32 C31 H31 107.8 . . ?
C25 C31 H31 107.8 . . ?
C33 C31 H31 107.8 . . ?
C31 C32 H32A 109.5 . . ?
C31 C32 H32B 109.5 . . ?
H32A C32 H32B 109.5 . . ?
C31 C32 H32C 109.5 . . ?
H32A C32 H32C 109.5 . . ?
H32B C32 H32C 109.5 . . ?
C31 C33 H33A 109.5 . . ?
C31 C33 H33B 109.5 . . ?
H33A C33 H33B 109.5 . . ?
C31 C33 H33C 109.5 . . ?
H33A C33 H33C 109.5 . . ?
H33B C33 H33C 109.5 . . ?
C27 C34 C36 112.5(4) . . ?
C27 C34 C35 109.3(4) . . ?
C36 C34 C35 111.4(4) . . ?
C27 C34 H34 107.8 . . ?
C36 C34 H34 107.8 . . ?
C35 C34 H34 107.8 . . ?
C34 C35 H35A 109.5 . . ?
C34 C35 H35B 109.5 . . ?
H35A C35 H35B 109.5 . . ?
C34 C35 H35C 109.5 . . ?
H35A C35 H35C 109.5 . . ?
H35B C35 H35C 109.5 . . ?
C34 C36 H36A 109.5 . . ?
C34 C36 H36B 109.5 . . ?
H36A C36 H36B 109.5 . . ?
C34 C36 H36C 109.5 . . ?
H36A C36 H36C 109.5 . . ?
H36B C36 H36C 109.5 . . ?
C38 C37 C42 118.1(4) . . ?
C38 C37 P1 124.5(3) . . ?
C42 C37 P1 117.3(3) . . ?
C37 C38 C39 120.8(5) . . ?
C37 C38 H38 119.6 . . ?
C39 C38 H38 119.6 . . ?
C40 C39 C38 120.2(5) . . ?
C40 C39 H39 119.9 . . ?
C38 C39 H39 119.9 . . ?
C39 C40 C41 119.5(5) . . ?
C39 C40 H40 120.2 . . ?
C41 C40 H40 120.2 . . ?
C42 C41 C40 120.4(5) . . ?
C42 C41 H41 119.8 . . ?
C40 C41 H41 119.8 . . ?
C41 C42 C37 120.9(5) . . ?
C41 C42 H42 119.5 . . ?
C37 C42 H42 119.5 . . ?
C44 C43 C48 118.2(4) . . ?
C44 C43 P1 124.6(3) . . ?
C48 C43 P1 117.3(3) . . ?
C43 C44 C45 120.4(4) . . ?
C43 C44 H44 119.8 . . ?
C45 C44 H44 119.8 . . ?
C46 C45 C44 120.6(5) . . ?
C46 C45 H45 119.7 . . ?
C44 C45 H45 119.7 . . ?
C45 C46 C47 119.5(4) . . ?
C45 C46 H46 120.3 . . ?
C47 C46 H46 120.3 . . ?
C46 C47 C48 120.6(5) . . ?
C46 C47 H47 119.7 . . ?
C48 C47 H47 119.7 . . ?
C47 C48 C43 120.7(4) . . ?
C47 C48 H48 119.6 . . ?
C43 C48 H48 119.6 . . ?
C54 C49 C50 118.0(4) . . ?
C54 C49 P1 121.6(3) . . ?
C50 C49 P1 120.4(3) . . ?
C51 C50 C49 121.2(5) . . ?
C51 C50 H50 119.4 . . ?
C49 C50 H50 119.4 . . ?
C50 C51 C52 120.3(5) . . ?
C50 C51 H51 119.8 . . ?
C52 C51 H51 119.8 . . ?
C53 C52 C51 119.6(5) . . ?
C53 C52 H52 120.2 . . ?
C51 C52 H52 120.2 . . ?
C52 C53 C54 119.9(5) . . ?
C52 C53 H53 120.0 . . ?
C54 C53 H53 120.0 . . ?
C49 C54 C53 120.9(4) . . ?
C49 C54 H54 119.5 . . ?
C53 C54 H54 119.5 . . ?
C56 C55 C60 119.3(4) . . ?
C56 C55 P2 121.5(3) . . ?
C60 C55 P2 119.1(3) . . ?
C55 C56 C57 120.0(4) . . ?
C55 C56 H56 120.0 . . ?
C57 C56 H56 120.0 . . ?
C58 C57 C56 120.9(4) . . ?
C58 C57 H57 119.5 . . ?
C56 C57 H57 119.5 . . ?
C59 C58 C57 119.1(4) . . ?
C59 C58 H58 120.5 . . ?
C57 C58 H58 120.5 . . ?
C58 C59 C60 121.0(4) . . ?
C58 C59 H59 119.5 . . ?
C60 C59 H59 119.5 . . ?
C59 C60 C55 119.7(4) . . ?
C59 C60 H60 120.2 . . ?
C55 C60 H60 120.2 . . ?
C66 C61 C62 118.7(4) . . ?
C66 C61 P2 123.4(3) . . ?
C62 C61 P2 117.7(4) . . ?
C63 C62 C61 120.3(5) . . ?
C63 C62 H62 119.8 . . ?
C61 C62 H62 119.8 . . ?
C62 C63 C64 120.6(5) . . ?
C62 C63 H63 119.7 . . ?
C64 C63 H63 119.7 . . ?
C63 C64 C65 119.7(5) . . ?
C63 C64 H64 120.1 . . ?
C65 C64 H64 120.1 . . ?
C64 C65 C66 119.8(5) . . ?
C64 C65 H65 120.1 . . ?
C66 C65 H65 120.1 . . ?
C61 C66 C65 120.7(5) . . ?
C61 C66 H66 119.6 . . ?
C65 C66 H66 119.6 . . ?
C68 C67 C72 118.7(4) . . ?
C68 C67 P2 124.2(3) . . ?
C72 C67 P2 117.0(3) . . ?
C69 C68 C67 120.9(5) . . ?
C69 C68 H68 119.5 . . ?
C67 C68 H68 119.5 . . ?
C68 C69 C70 120.4(5) . . ?
C68 C69 H69 119.8 . . ?
C70 C69 H69 119.8 . . ?
C71 C70 C69 119.8(5) . . ?
C71 C70 H70 120.1 . . ?
C69 C70 H70 120.1 . . ?
C70 C71 C72 119.8(5) . . ?
C70 C71 H71 120.1 . . ?
C72 C71 H71 120.1 . . ?
C67 C72 C71 120.4(4) . . ?
C67 C72 H72 119.8 . . ?
C71 C72 H72 119.8 . . ?
C2_1 C1_1 H1A_1 109.5 . . ?
C2_1 C1_1 H1B_1 109.5 . . ?
H1A_1 C1_1 H1B_1 109.5 . . ?
C2_1 C1_1 H1C_1 109.5 . . ?
H1A_1 C1_1 H1C_1 109.5 . . ?
H1B_1 C1_1 H1C_1 109.5 . . ?
C7_1 C2_1 C3_1 118.7(10) . . ?
C7_1 C2_1 C1_1 122.9(11) . . ?
C3_1 C2_1 C1_1 118.4(12) . . ?
C4_1 C3_1 C2_1 119.4(10) . . ?
C4_1 C3_1 H3_1 120.3 . . ?
C2_1 C3_1 H3_1 120.3 . . ?
C5_1 C4_1 C3_1 121.4(11) . . ?
C5_1 C4_1 H4_1 119.3 . . ?
C3_1 C4_1 H4_1 119.3 . . ?
C4_1 C5_1 C6_1 119.8(11) . . ?
C4_1 C5_1 H5_1 120.1 . . ?
C6_1 C5_1 H5_1 120.1 . . ?
C5_1 C6_1 C7_1 118.8(11) . . ?
C5_1 C6_1 H6_1 120.6 . . ?
C7_1 C6_1 H6_1 120.6 . . ?
C2_1 C7_1 C6_1 121.9(11) . . ?
C2_1 C7_1 H7_1 119.1 . . ?
C6_1 C7_1 H7_1 119.1 . . ?

loop_
_geom_bond_atom_site_label_1
_geom_bond_atom_site_label_2
_geom_bond_distance
_geom_bond_site_symmetry_2
_geom_bond_publ_flag
Au1 P2 2.3357(11) . ?
Au1 Ge1 2.4129(5) . ?
Ru1 C22 2.155(4) . ?
Ru1 C23 2.197(4) . ?
Ru1 C27 2.210(4) . ?
Ru1 P1 2.2708(11) . ?
Ru1 C26 2.291(4) . ?
Ru1 C24 2.299(4) . ?
Ru1 Ge1 2.3215(5) . ?
Ru1 C25 2.365(4) . ?
Ge1 C1 2.017(4) . ?
P1 C37 1.848(4) . ?
P1 C43 1.852(4) . ?
P1 C49 1.857(4) . ?
C1 C2 1.407(6) . ?
C1 C6 1.410(6) . ?
P2 C61 1.818(5) . ?
P2 C67 1.826(4) . ?
P2 C55 1.830(4) . ?
C2 C3 1.410(6) . ?
C2 C7 1.492(6) . ?
C3 C4 1.379(6) . ?
C3 H3 0.9500 . ?
C4 C5 1.377(6) . ?
C4 H4 0.9500 . ?
C5 C6 1.403(6) . ?
C5 H5 0.9500 . ?
C6 C22 1.503(5) . ?
C7 C12 1.400(6) . ?
C7 C8 1.414(6) . ?
C8 C9 1.398(6) . ?
C8 C13 1.532(6) . ?
C9 C10 1.398(6) . ?
C9 H9 0.9500 . ?
C10 C11 1.383(6) . ?
C10 C16 1.520(6) . ?
C11 C12 1.394(6) . ?
C11 H11 0.9500 . ?
C12 C19 1.521(6) . ?
C13 C14 1.518(6) . ?
C13 C15 1.533(6) . ?
C13 H13 1.0000 . ?
C14 H14A 0.9800 . ?
C14 H14B 0.9800 . ?
C14 H14C 0.9800 . ?
C15 H15A 0.9800 . ?
C15 H15B 0.9800 . ?
C15 H15C 0.9800 . ?
C16 C17 1.505(7) . ?
C16 C18 1.529(6) . ?
C16 H16 1.0000 . ?
C17 H17A 0.9800 . ?
C17 H17B 0.9800 . ?
C17 H17C 0.9800 . ?
C18 H18A 0.9800 . ?
C18 H18B 0.9800 . ?
C18 H18C 0.9800 . ?
C19 C20 1.527(6) . ?
C19 C21 1.534(6) . ?
C19 H19 1.0000 . ?
C20 H20A 0.9800 . ?
C20 H20B 0.9800 . ?
C20 H20C 0.9800 . ?
C21 H21A 0.9800 . ?
C21 H21B 0.9800 . ?
C21 H21C 0.9800 . ?
C22 C27 1.434(6) . ?
C22 C23 1.442(6) . ?
C23 C24 1.425(6) . ?
C23 C28 1.526(6) . ?
C24 C25 1.401(6) . ?
C24 H24 1.0000 . ?
C25 C26 1.420(6) . ?
C25 C31 1.519(6) . ?
C26 C27 1.424(6) . ?
C26 H26 1.0000 . ?
C27 C34 1.518(6) . ?
C28 C30 1.527(6) . ?
C28 C29 1.536(7) . ?
C28 H28 1.0000 . ?
C29 H29A 0.9800 . ?
C29 H29B 0.9800 . ?
C29 H29C 0.9800 . ?
C30 H30A 0.9800 . ?
C30 H30B 0.9800 . ?
C30 H30C 0.9800 . ?
C31 C32 1.516(7) . ?
C31 C33 1.542(6) . ?
C31 H31 1.0000 . ?
C32 H32A 0.9800 . ?
C32 H32B 0.9800 . ?
C32 H32C 0.9800 . ?
C33 H33A 0.9800 . ?
C33 H33B 0.9800 . ?
C33 H33C 0.9800 . ?
C34 C36 1.520(6) . ?
C34 C35 1.534(6) . ?
C34 H34 1.0000 . ?
C35 H35A 0.9800 . ?
C35 H35B 0.9800 . ?
C35 H35C 0.9800 . ?
C36 H36A 0.9800 . ?
C36 H36B 0.9800 . ?
C36 H36C 0.9800 . ?
C37 C38 1.384(6) . ?
C37 C42 1.395(6) . ?
C38 C39 1.392(7) . ?
C38 H38 0.9500 . ?
C39 C40 1.375(7) . ?
C39 H39 0.9500 . ?
C40 C41 1.380(7) . ?
C40 H40 0.9500 . ?
C41 C42 1.377(7) . ?
C41 H41 0.9500 . ?
C42 H42 0.9500 . ?
C43 C44 1.391(6) . ?
C43 C48 1.394(6) . ?
C44 C45 1.401(6) . ?
C44 H44 0.9500 . ?
C45 C46 1.368(7) . ?
C45 H45 0.9500 . ?
C46 C47 1.379(7) . ?
C46 H46 0.9500 . ?
C47 C48 1.387(6) . ?
C47 H47 0.9500 . ?
C48 H48 0.9500 . ?
C49 C54 1.385(6) . ?
C49 C50 1.402(6) . ?
C50 C51 1.373(7) . ?
C50 H50 0.9500 . ?
C51 C52 1.384(7) . ?
C51 H51 0.9500 . ?
C52 C53 1.382(7) . ?
C52 H52 0.9500 . ?
C53 C54 1.399(6) . ?
C53 H53 0.9500 . ?
C54 H54 0.9500 . ?
C55 C56 1.386(6) . ?
C55 C60 1.393(6) . ?
C56 C57 1.388(6) . ?
C56 H56 0.9500 . ?
C57 C58 1.377(6) . ?
C57 H57 0.9500 . ?
C58 C59 1.376(7) . ?
C58 H58 0.9500 . ?
C59 C60 1.391(6) . ?
C59 H59 0.9500 . ?
C60 H60 0.9500 . ?
C61 C66 1.384(6) . ?
C61 C62 1.399(6) . ?
C62 C63 1.374(7) . ?
C62 H62 0.9500 . ?
C63 C64 1.381(8) . ?
C63 H63 0.9500 . ?
C64 C65 1.382(8) . ?
C64 H64 0.9500 . ?
C65 C66 1.389(7) . ?
C65 H65 0.9500 . ?
C66 H66 0.9500 . ?
C67 C68 1.387(6) . ?
C67 C72 1.387(6) . ?
C68 C69 1.373(7) . ?
C68 H68 0.9500 . ?
C69 C70 1.382(7) . ?
C69 H69 0.9500 . ?
C70 C71 1.373(7) . ?
C70 H70 0.9500 . ?
C71 C72 1.402(6) . ?
C71 H71 0.9500 . ?
C72 H72 0.9500 . ?
C1_1 C2_1 1.49(3) . ?
C1_1 H1A_1 0.9800 . ?
C1_1 H1B_1 0.9800 . ?
C1_1 H1C_1 0.9800 . ?
C2_1 C7_1 1.377(11) . ?
C2_1 C3_1 1.389(11) . ?
C3_1 C4_1 1.383(11) . ?
C3_1 H3_1 0.9500 . ?
C4_1 C5_1 1.368(11) . ?
C4_1 H4_1 0.9500 . ?
C5_1 C6_1 1.382(12) . ?
C5_1 H5_1 0.9500 . ?
C6_1 C7_1 1.387(11) . ?
C6_1 H6_1 0.9500 . ?
C7_1 H7_1 0.9500 . ?
